data_7134200
loop_
_publ_author_name
'Gray, Novan A. G.'
'Britten, James F.'
'Emslie, David J. H.'

_publ_section_title
;
 Potassium-telluroether interactions: structural characterisation and
 computational analysis.
;
_journal_name_full 'Chemical communications (Cambridge, England)'
_journal_paper_doi 10.1039/d4cc06539e
_journal_year 2025
_chemical_formula_moiety 'C59 H86 K N O3 Se2, C6 H14'
_chemical_formula_sum 'C65 H100 K N O3 Se2'
_chemical_formula_weight 1140.47
_space_group_crystal_system monoclinic
_space_group_IT_number 14
_space_group_name_Hall '-P 2ybc'
_space_group_name_H-M_alt 'P 1 21/c 1'
_atom_sites_solution_hydrogens geom
_atom_sites_solution_primary dual
_audit_creation_date 2024-07-23
_audit_creation_method
;
Olex2 1.5
(compiled 2024.02.16 svn.r378c4104 for OlexSys, GUI svn.r6928)
;
_audit_update_record
;
2024-12-09 deposited with the CCDC.	2025-01-21 downloaded from the CCDC.
;
_cell_angle_alpha 90
_cell_angle_beta 95.108(9)
_cell_angle_gamma 90
_cell_formula_units_Z 4
_cell_length_a 9.312(5)
_cell_length_b 18.550(9)
_cell_length_c 35.565(16)
_cell_measurement_reflns_used 8334
_cell_measurement_temperature 100.00
_cell_measurement_theta_max 19.94
_cell_measurement_theta_min 2.20
_cell_volume 6119(5)
_computing_cell_refinement 'SAINT V8.40B (?, 2016)'
_computing_data_reduction 'SAINT V8.40B (?, 2016)'
_computing_molecular_graphics 'Olex2 1.5 (Dolomanov et al., 2009)'
_computing_publication_material 'Olex2 1.5 (Dolomanov et al., 2009)'
_computing_structure_refinement 'SHELXL 2019/3 (Sheldrick, 2015)'
_computing_structure_solution 'SHELXT 2018/2 (Sheldrick, 2018)'
_diffrn_ambient_temperature 100.00
_diffrn_measured_fraction_theta_full 0.999
_diffrn_measured_fraction_theta_max 0.999
_diffrn_measurement_device_type 'Bruker APEX-II CCD'
_diffrn_measurement_method '\f and \w scans'
_diffrn_radiation_type MoK\a
_diffrn_radiation_wavelength 0.71073
_diffrn_reflns_av_R_equivalents 0.1788
_diffrn_reflns_av_unetI/netI 0.1472
_diffrn_reflns_Laue_measured_fraction_full 0.999
_diffrn_reflns_Laue_measured_fraction_max 0.999
_diffrn_reflns_limit_h_max 12
_diffrn_reflns_limit_h_min -9
_diffrn_reflns_limit_k_max 24
_diffrn_reflns_limit_k_min -24
_diffrn_reflns_limit_l_max 47
_diffrn_reflns_limit_l_min -47
_diffrn_reflns_number 112942
_diffrn_reflns_point_group_measured_fraction_full 0.999
_diffrn_reflns_point_group_measured_fraction_max 0.999
_diffrn_reflns_theta_full 25.242
_diffrn_reflns_theta_max 28.282
_diffrn_reflns_theta_min 2.045
_diffrn_source_current 1.4
_diffrn_source_power 0.07
_diffrn_source_voltage 50.0
_diffrn_standards_number 0
_exptl_absorpt_coefficient_mu 1.320
_exptl_absorpt_correction_T_max 0.7461
_exptl_absorpt_correction_T_min 0.6499
_exptl_absorpt_correction_type multi-scan
_exptl_absorpt_process_details
;
SADABS-2016/2 (Bruker,2016/2) was used for absorption correction.
wR2(int) was 0.1080 before and 0.0790 after correction.
The Ratio of minimum to maximum transmission is 0.8711.
The \l/2 correction factor is Not present.
;
_exptl_crystal_colour yellow
_exptl_crystal_colour_primary yellow
_exptl_crystal_density_diffrn 1.238
_exptl_crystal_description plate
_exptl_crystal_F_000 2432
_exptl_crystal_size_max 0.2
_exptl_crystal_size_mid 0.14
_exptl_crystal_size_min 0.03
_refine_diff_density_max 2.322
_refine_diff_density_min -3.083
_refine_diff_density_rms 0.216
_refine_ls_extinction_coef 0.0017(4)
_refine_ls_extinction_expression Fc^*^=kFc[1+0.001xFc^2^\l^3^/sin(2\q)]^-1/4^
_refine_ls_extinction_method 'SHELXL-2019/2 (Sheldrick 2019)'
_refine_ls_goodness_of_fit_ref 1.180
_refine_ls_hydrogen_treatment constr
_refine_ls_matrix_type full
_refine_ls_number_parameters 651
_refine_ls_number_reflns 15183
_refine_ls_number_restraints 636
_refine_ls_restrained_S_all 1.158
_refine_ls_R_factor_all 0.2331
_refine_ls_R_factor_gt 0.1717
_refine_ls_shift/su_max 0.001
_refine_ls_shift/su_mean 0.000
_refine_ls_structure_factor_coef Fsqd
_refine_ls_weighting_details 'w=1/[\s^2^(Fo^2^)+(0.0595P)^2^+213.0341P] where P=(Fo^2^+2Fc^2^)/3'
_refine_ls_weighting_scheme calc
_refine_ls_wR_factor_gt 0.3846
_refine_ls_wR_factor_ref 0.4110
_reflns_Friedel_coverage 0.000
_reflns_number_gt 9483
_reflns_number_total 15183
_reflns_threshold_expression 'I > 2\s(I)'
_cod_data_source_file d4cc06539e3.cif
_cod_data_source_block KSeNSeTrippTHF3
_cod_database_code 7134200
_shelx_shelxl_version_number 2019/3
_shelx_space_group_comment
;
The symmetry employed for this shelxl refinement is uniquely defined
by the following loop, which should always be used as a source of
symmetry information in preference to the above space-group names.
They are only intended as comments.
;
_shelx_estimated_absorpt_t_max 0.961
_shelx_estimated_absorpt_t_min 0.778
_olex2_refinement_description
;
1. Twinned data refinement
 Scales: 0.938(3)
 0.062(3)
2. Fixed Uiso
 At 1.2 times of:
  All C(H) groups, All C(H,H) groups
 At 1.5 times of:
  All C(H,H,H) groups
3. Uiso/Uaniso restraints and constraints
Uanis(C20) = Uanis(C22)
Uanis(C6) = Uanis(C8)
Uanis(C15) = Uanis(C16)
4. Rigid body (RIGU) restrains
 All non-hydrogen atoms
 with sigma for 1-2 distances of 0.004 and sigma for 1-3 distances of 0.004
5.a Ternary CH refined with riding coordinates:
 C30(H30), C39(H39), C24(H24), C27(H27), C42(H42), C45(H45)
5.b Secondary CH2 refined with riding coordinates:
 C56(H56A,H56B), C49(H49A,H49B), C48(H48A,H48B), C54(H54A,H54B), C53(H53A,
 H53B), C52(H52A,H52B), C55(H55A,H55B), C58(H58A,H58B), C50(H50A,H50B),
 C51(H51A,H51B), C62(H62A,H62B), C59(H59A,H59B), C57(H57A,H57B), C61(H61A,H61B),
  C63(H63A,H63B), C64(H64A,H64B)
5.c Aromatic/amide H refined with riding coordinates:
 C37(H37), C5(H5), C11(H11), C9(H9), C22(H22), C3(H3), C20(H20), C35(H35)
5.d Idealised Me refined as rotating group:
 C17(H17A,H17B,H17C), C16(H16A,H16B,H16C), C15(H15A,H15B,H15C), C14(H14A,H14B,
 H14C), C32(H32A,H32B,H32C), C47(H47A,H47B,H47C), C43(H43A,H43B,H43C), C41(H41A,
 H41B,H41C), C25(H25A,H25B,H25C), C44(H44A,H44B,H44C), C26(H26A,H26B,H26C),
 C46(H46A,H46B,H46C), C29(H29A,H29B,H29C), C28(H28A,H28B,H28C), C31(H31A,H31B,
 H31C), C40(H40A,H40B,H40C), C60(H60A,H60B,H60C), C65(H65A,H65B,H65C)
;
_olex2_submission_special_instructions 'No special instructions were received'

loop_
_space_group_symop_operation_xyz
'x, y, z'
'-x, y+1/2, -z+1/2'
'-x, -y, -z'
'x, -y-1/2, z-1/2'

loop_
_atom_site_label
_atom_site_type_symbol
_atom_site_fract_x
_atom_site_fract_y
_atom_site_fract_z
_atom_site_U_iso_or_equiv
_atom_site_adp_type
_atom_site_occupancy
_atom_site_site_symmetry_order
_atom_site_calc_flag
_atom_site_refinement_flags_posn
_atom_site_refinement_flags_adp
_atom_site_refinement_flags_occupancy
_atom_site_disorder_assembly
_atom_site_disorder_group
Se2 Se 0.66768(14) 0.37763(7) 0.77999(4) 0.0224(3) Uani 1 1 d . . . . .
Se1 Se 0.63110(15) 0.45673(7) 0.66360(4) 0.0243(3) Uani 1 1 d . . . . .
K1 K 0.5629(4) 0.28902(17) 0.69600(11) 0.0409(9) Uani 1 1 d . . . . .
N1 N 0.4429(12) 0.4175(6) 0.7214(3) 0.024(2) Uani 1 1 d . . . . .
C1 C 0.3570(13) 0.4417(6) 0.6910(4) 0.021(2) Uani 1 1 d . . . . .
C13 C 0.3770(14) 0.4020(7) 0.7526(4) 0.023(2) Uani 1 1 d . . . . .
C33 C 0.6709(14) 0.4820(7) 0.6126(4) 0.024(2) Uani 1 1 d . . . . .
O3 O 0.4575(15) 0.1724(6) 0.7279(5) 0.065(4) Uani 1 1 d . . . . .
C37 C 0.6970(14) 0.5704(7) 0.5663(4) 0.025(3) Uani 1 1 d . . . . .
H37 H 0.687377 0.619329 0.558564 0.030 Uiso 1 1 calc R U . . .
O1 O 0.3505(16) 0.2626(6) 0.6418(4) 0.062(4) Uani 1 1 d . . . . .
C8 C 0.2254(14) 0.4035(6) 0.7564(4) 0.0233(16) Uani 1 1 d . . . . .
C5 C 0.1314(15) 0.4755(6) 0.6568(4) 0.025(2) Uani 1 1 d . . . . .
H5 H 0.029329 0.478869 0.655649 0.030 Uiso 1 1 calc R U . . .
C6 C 0.2047(14) 0.4482(6) 0.6895(4) 0.0233(16) Uani 1 1 d . . . . .
C36 C 0.7419(16) 0.5216(7) 0.5396(4) 0.029(3) Uani 1 1 d . . . . .
C23 C 0.7749(13) 0.2625(7) 0.8305(4) 0.021(2) Uani 1 1 d . . . . .
C11 C 0.4065(14) 0.3627(6) 0.8194(4) 0.023(2) Uani 1 1 d . . . . .
H11 H 0.469090 0.346982 0.840363 0.028 Uiso 1 1 calc R U . . .
C10 C 0.2592(14) 0.3673(7) 0.8231(4) 0.026(2) Uani 1 1 d . . . . .
C2 C 0.4239(14) 0.4647(6) 0.6593(4) 0.021(2) Uani 1 1 d . . . . .
C38 C 0.6659(16) 0.5552(7) 0.6019(4) 0.027(3) Uani 1 1 d . . . . .
C17 C 0.1959(16) 0.3518(8) 0.8586(4) 0.033(3) Uani 1 1 d . . . . .
H17A H 0.257695 0.317775 0.873631 0.050 Uiso 1 1 calc R U . . .
H17B H 0.099901 0.330679 0.853039 0.050 Uiso 1 1 calc R U . . .
H17C H 0.187803 0.396636 0.872860 0.050 Uiso 1 1 calc R U . . .
C12 C 0.4645(14) 0.3804(7) 0.7860(4) 0.024(2) Uani 1 1 d . . . . .
O2 O 0.7152(16) 0.1899(7) 0.6558(5) 0.069(4) Uani 1 1 d . . . . .
C18 C 0.7347(15) 0.3364(7) 0.8284(4) 0.025(2) Uani 1 1 d . . . . .
C9 C 0.1728(15) 0.3874(6) 0.7906(4) 0.025(2) Uani 1 1 d . . . . .
H9 H 0.071601 0.390248 0.792102 0.030 Uiso 1 1 calc R U . . .
C16 C 0.0154(16) 0.4837(8) 0.7323(5) 0.036(2) Uani 1 1 d . . . . .
H16A H -0.030104 0.468655 0.754837 0.054 Uiso 1 1 calc R U . . .
H16B H -0.058975 0.491044 0.711365 0.054 Uiso 1 1 calc R U . . .
H16C H 0.068131 0.528805 0.737525 0.054 Uiso 1 1 calc R U . . .
C34 C 0.7124(18) 0.4283(8) 0.5867(4) 0.033(3) Uani 1 1 d . . . . .
C22 C 0.8327(15) 0.2345(7) 0.8655(4) 0.0272(19) Uani 1 1 d . . . . .
H22 H 0.857294 0.184878 0.867382 0.033 Uiso 1 1 calc R U . . .
C7 C 0.1219(14) 0.4242(7) 0.7214(4) 0.028(2) Uani 1 1 d . . . . .
C21 C 0.8542(13) 0.2774(7) 0.8971(4) 0.020(2) Uani 1 1 d . . . . .
C3 C 0.3459(15) 0.4929(8) 0.6269(4) 0.027(3) Uani 1 1 d . . . . .
H3 H 0.395482 0.507974 0.605985 0.033 Uiso 1 1 calc R U . . .
C4 C 0.2016(14) 0.4987(7) 0.6253(4) 0.025(2) Uani 1 1 d . . . . .
C30 C 0.7541(18) 0.2122(7) 0.7967(4) 0.034(3) Uani 1 1 d . . . . .
H30 H 0.689512 0.236425 0.776583 0.040 Uiso 1 1 calc R U . . .
C20 C 0.8121(15) 0.3487(7) 0.8943(4) 0.0272(19) Uani 1 1 d . . . . .
H20 H 0.822172 0.377912 0.916308 0.033 Uiso 1 1 calc R U . . .
C15 C 0.0321(16) 0.3571(8) 0.7097(5) 0.036(2) Uani 1 1 d . . . . .
H15A H -0.020864 0.341280 0.730812 0.054 Uiso 1 1 calc R U . . .
H15B H 0.096177 0.318370 0.702713 0.054 Uiso 1 1 calc R U . . .
H15C H -0.036373 0.368920 0.688016 0.054 Uiso 1 1 calc R U . . .
C19 C 0.7555(15) 0.3795(7) 0.8606(4) 0.027(2) Uani 1 1 d . . . . .
C14 C 0.1100(15) 0.5291(7) 0.5909(4) 0.029(3) Uani 1 1 d . . . . .
H14A H 0.170514 0.559025 0.576001 0.043 Uiso 1 1 calc R U . . .
H14B H 0.031540 0.558372 0.599428 0.043 Uiso 1 1 calc R U . . .
H14C H 0.069343 0.489210 0.575283 0.043 Uiso 1 1 calc R U . . .
C39 C 0.7234(19) 0.3516(8) 0.5972(4) 0.038(3) Uani 1 1 d . . . . .
H39 H 0.679430 0.344499 0.621560 0.046 Uiso 1 1 calc R U . . .
C32 C 0.689(2) 0.1419(8) 0.8056(5) 0.046(4) Uani 1 1 d . . . . .
H32A H 0.721011 0.128077 0.831601 0.069 Uiso 1 1 calc R U . . .
H32B H 0.718661 0.104977 0.788195 0.069 Uiso 1 1 calc R U . . .
H32C H 0.583443 0.146164 0.802925 0.069 Uiso 1 1 calc R U . . .
C24 C 0.7207(17) 0.4606(7) 0.8592(4) 0.035(3) Uani 1 1 d . . . . .
H24 H 0.653854 0.470611 0.836195 0.042 Uiso 1 1 calc R U . . .
C27 C 0.9205(15) 0.2456(8) 0.9346(4) 0.028(3) Uani 1 1 d . . . . .
H27 H 0.957449 0.196440 0.929148 0.034 Uiso 1 1 calc R U . . .
C47 C 0.5377(18) 0.6745(8) 0.6094(5) 0.040(4) Uani 1 1 d . . . . .
H47A H 0.581515 0.694152 0.587545 0.059 Uiso 1 1 calc R U . . .
H47B H 0.524427 0.713329 0.627483 0.059 Uiso 1 1 calc R U . . .
H47C H 0.443868 0.653234 0.601090 0.059 Uiso 1 1 calc R U . . .
C56 C 0.432(2) 0.0944(9) 0.7231(6) 0.050(4) Uani 1 1 d . . . . .
H56A H 0.519952 0.066673 0.731717 0.059 Uiso 1 1 calc R U . . .
H56B H 0.403735 0.082420 0.696374 0.059 Uiso 1 1 calc R U . . .
C35 C 0.7406(15) 0.4506(7) 0.5518(4) 0.030(3) Uani 1 1 d . . . . .
H35 H 0.761442 0.414405 0.534221 0.036 Uiso 1 1 calc R U . . .
C42 C 0.7783(18) 0.5415(9) 0.5008(4) 0.038(3) Uani 1 1 d . . . . .
H42 H 0.817300 0.497211 0.489349 0.045 Uiso 1 1 calc R U . . .
C49 C 0.242(3) 0.2603(10) 0.5796(6) 0.064(6) Uani 1 1 d . . . . .
H49A H 0.151267 0.278895 0.566498 0.077 Uiso 1 1 calc R U . . .
H49B H 0.314480 0.255136 0.561002 0.077 Uiso 1 1 calc R U . . .
C43 C 0.8954(18) 0.6000(9) 0.5008(4) 0.040(4) Uani 1 1 d . . . . .
H43A H 0.861779 0.643948 0.512520 0.059 Uiso 1 1 calc R U . . .
H43B H 0.915249 0.610354 0.474737 0.059 Uiso 1 1 calc R U . . .
H43C H 0.983679 0.582894 0.515077 0.059 Uiso 1 1 calc R U . . .
C41 C 0.6439(19) 0.3027(9) 0.5667(5) 0.047(4) Uani 1 1 d . . . . .
H41A H 0.688841 0.307723 0.542914 0.071 Uiso 1 1 calc R U . . .
H41B H 0.542381 0.317133 0.562776 0.071 Uiso 1 1 calc R U . . .
H41C H 0.650092 0.252364 0.575011 0.071 Uiso 1 1 calc R U . . .
C25 C 0.864(2) 0.5004(8) 0.8554(6) 0.050(4) Uani 1 1 d . . . . .
H25A H 0.930952 0.490472 0.877631 0.075 Uiso 1 1 calc R U . . .
H25B H 0.846072 0.552348 0.853443 0.075 Uiso 1 1 calc R U . . .
H25C H 0.906095 0.483534 0.832670 0.075 Uiso 1 1 calc R U . . .
C45 C 0.6365(17) 0.6165(7) 0.6284(4) 0.034(3) Uani 1 1 d . . . . .
H45 H 0.585908 0.595501 0.649472 0.041 Uiso 1 1 calc R U . . .
C44 C 0.6438(19) 0.5632(11) 0.4764(5) 0.050(4) Uani 1 1 d . . . . .
H44A H 0.570016 0.525805 0.477604 0.075 Uiso 1 1 calc R U . . .
H44B H 0.667072 0.568828 0.450191 0.075 Uiso 1 1 calc R U . . .
H44C H 0.607389 0.608956 0.485467 0.075 Uiso 1 1 calc R U . . .
C26 C 0.6482(19) 0.4839(9) 0.8937(5) 0.045(4) Uani 1 1 d . . . . .
H26A H 0.585795 0.445074 0.901387 0.068 Uiso 1 1 calc R U . . .
H26B H 0.590195 0.527181 0.887722 0.068 Uiso 1 1 calc R U . . .
H26C H 0.721881 0.494643 0.914400 0.068 Uiso 1 1 calc R U . . .
C46 C 0.779(2) 0.6487(9) 0.6457(5) 0.048(4) Uani 1 1 d . . . . .
H46A H 0.834602 0.611528 0.660297 0.072 Uiso 1 1 calc R U . . .
H46B H 0.759365 0.688818 0.662378 0.072 Uiso 1 1 calc R U . . .
H46C H 0.835459 0.666233 0.625523 0.072 Uiso 1 1 calc R U . . .
C29 C 0.8048(18) 0.2370(10) 0.9629(4) 0.044(4) Uani 1 1 d . . . . .
H29A H 0.849750 0.217599 0.986776 0.065 Uiso 1 1 calc R U . . .
H29B H 0.729488 0.203934 0.952503 0.065 Uiso 1 1 calc R U . . .
H29C H 0.761963 0.284136 0.967516 0.065 Uiso 1 1 calc R U . . .
C28 C 1.047(2) 0.2898(12) 0.9514(5) 0.058(6) Uani 1 1 d . . . . .
H28A H 1.011646 0.336289 0.960027 0.088 Uiso 1 1 calc R U . . .
H28B H 1.114374 0.297913 0.932315 0.088 Uiso 1 1 calc R U . . .
H28C H 1.095394 0.263831 0.972913 0.088 Uiso 1 1 calc R U . . .
C31 C 0.898(2) 0.2000(11) 0.7819(6) 0.058(5) Uani 1 1 d . . . . .
H31A H 0.903479 0.227721 0.758638 0.086 Uiso 1 1 calc R U . . .
H31B H 0.909850 0.148600 0.776649 0.086 Uiso 1 1 calc R U . . .
H31C H 0.974559 0.215746 0.800819 0.086 Uiso 1 1 calc R U . . .
C48 C 0.300(3) 0.3129(10) 0.6134(5) 0.064(6) Uani 1 1 d . . . . .
H48A H 0.378794 0.344214 0.606037 0.077 Uiso 1 1 calc R U . . .
H48B H 0.221467 0.343333 0.621815 0.077 Uiso 1 1 calc R U . . .
C54 C 0.813(3) 0.0883(12) 0.6842(7) 0.074(6) Uani 1 1 d . . . . .
H54A H 0.898618 0.056668 0.687019 0.089 Uiso 1 1 calc R U . . .
H54B H 0.769157 0.091155 0.708524 0.089 Uiso 1 1 calc R U . . .
C53 C 0.712(3) 0.0647(11) 0.6547(7) 0.071(6) Uani 1 1 d . . . . .
H53A H 0.644607 0.029370 0.664295 0.085 Uiso 1 1 calc R U . . .
H53B H 0.762134 0.041858 0.634397 0.085 Uiso 1 1 calc R U . . .
C52 C 0.634(2) 0.1303(10) 0.6405(8) 0.076(6) Uani 1 1 d . . . . .
H52A H 0.626489 0.131694 0.612584 0.091 Uiso 1 1 calc R U . . .
H52B H 0.535162 0.131090 0.648911 0.091 Uiso 1 1 calc R U . . .
C55 C 0.849(3) 0.1606(13) 0.6702(8) 0.078(6) Uani 1 1 d . . . . .
H55A H 0.893754 0.190751 0.690964 0.094 Uiso 1 1 calc R U . . .
H55B H 0.915345 0.156946 0.650136 0.094 Uiso 1 1 calc R U . . .
C58 C 0.233(3) 0.1444(12) 0.7456(8) 0.085(8) Uani 1 1 d . . . . .
H58A H 0.171712 0.147186 0.766967 0.102 Uiso 1 1 calc R U . . .
H58B H 0.170868 0.148599 0.721646 0.102 Uiso 1 1 calc R U . . .
C50 C 0.218(4) 0.1918(12) 0.5979(7) 0.104(10) Uani 1 1 d . . . . .
H50A H 0.286195 0.155040 0.589963 0.124 Uiso 1 1 calc R U . . .
H50B H 0.118513 0.174674 0.590902 0.124 Uiso 1 1 calc R U . . .
C40 C 0.877(2) 0.3269(10) 0.6019(6) 0.059(5) Uani 1 1 d . . . . .
H40A H 0.882480 0.280110 0.614813 0.088 Uiso 1 1 calc R U . . .
H40B H 0.935279 0.362224 0.616998 0.088 Uiso 1 1 calc R U . . .
H40C H 0.913782 0.322043 0.577074 0.088 Uiso 1 1 calc R U . . .
C51 C 0.241(3) 0.2036(13) 0.6402(7) 0.079(7) Uani 1 1 d . . . . .
H51A H 0.151508 0.219045 0.650859 0.095 Uiso 1 1 calc R U . . .
H51B H 0.279430 0.159858 0.653555 0.095 Uiso 1 1 calc R U . . .
C62 C 0.319(3) 0.063(2) 0.4908(10) 0.119(10) Uani 1 1 d . . . . .
H62A H 0.233832 0.086504 0.500008 0.142 Uiso 1 1 calc R U . . .
H62B H 0.380123 0.044080 0.512939 0.142 Uiso 1 1 calc R U . . .
C59 C 0.345(3) 0.2021(11) 0.7486(7) 0.079(6) Uani 1 1 d . . . . .
H59A H 0.307664 0.247644 0.737086 0.095 Uiso 1 1 calc R U . . .
H59B H 0.380834 0.211139 0.775261 0.095 Uiso 1 1 calc R U . . .
C57 C 0.314(3) 0.0782(11) 0.7469(8) 0.086(8) Uani 1 1 d . . . . .
H57A H 0.254320 0.037639 0.736346 0.103 Uiso 1 1 calc R U . . .
H57B H 0.352068 0.066340 0.773017 0.103 Uiso 1 1 calc R U . . .
C61 C 0.402(3) 0.1158(16) 0.4701(10) 0.108(9) Uani 1 1 d . . . . .
H61A H 0.340259 0.137657 0.449112 0.129 Uiso 1 1 calc R U . . .
H61B H 0.485054 0.091904 0.459519 0.129 Uiso 1 1 calc R U . . .
C63 C 0.269(3) -0.0028(16) 0.4628(8) 0.098(8) Uani 1 1 d . . . . .
H63A H 0.220129 0.016505 0.439079 0.117 Uiso 1 1 calc R U . . .
H63B H 0.354065 -0.030811 0.456560 0.117 Uiso 1 1 calc R U . . .
C60 C 0.457(4) 0.175(2) 0.4996(12) 0.158(18) Uani 1 1 d . . . . .
H60A H 0.534065 0.203376 0.489483 0.237 Uiso 1 1 calc R U . . .
H60B H 0.494877 0.151885 0.523197 0.237 Uiso 1 1 calc R U . . .
H60C H 0.377195 0.207032 0.504467 0.237 Uiso 1 1 calc R U . . .
C65 C 0.122(3) -0.1119(18) 0.4539(9) 0.114(10) Uani 1 1 d . . . . .
H65A H 0.045133 -0.094789 0.435412 0.171 Uiso 1 1 calc R U . . .
H65B H 0.086552 -0.152571 0.467999 0.171 Uiso 1 1 calc R U . . .
H65C H 0.204672 -0.127514 0.440668 0.171 Uiso 1 1 calc R U . . .
C64 C 0.169(4) -0.050(2) 0.4815(11) 0.133(12) Uani 1 1 d . . . . .
H64A H 0.083668 -0.022326 0.487872 0.159 Uiso 1 1 calc R U . . .
H64B H 0.217646 -0.070057 0.505114 0.159 Uiso 1 1 calc R U . . .

loop_
_atom_site_aniso_label
_atom_site_aniso_U_11
_atom_site_aniso_U_22
_atom_site_aniso_U_33
_atom_site_aniso_U_23
_atom_site_aniso_U_13
_atom_site_aniso_U_12
Se2 0.0165(6) 0.0188(6) 0.0322(7) 0.0058(5) 0.0035(5) 0.0019(5)
Se1 0.0224(7) 0.0213(6) 0.0293(7) 0.0033(5) 0.0033(5) 0.0011(5)
K1 0.053(2) 0.0192(14) 0.051(2) -0.0015(14) 0.0030(17) -0.0039(15)
N1 0.024(5) 0.016(5) 0.031(5) 0.004(4) 0.002(4) 0.001(4)
C1 0.018(4) 0.013(5) 0.032(5) 0.000(4) 0.002(4) 0.000(4)
C13 0.023(5) 0.015(5) 0.031(5) 0.002(4) 0.003(4) 0.000(4)
C33 0.021(6) 0.021(5) 0.030(6) 0.004(4) 0.007(5) 0.007(5)
O3 0.055(8) 0.025(5) 0.113(11) 0.012(6) 0.001(7) -0.013(5)
C37 0.024(7) 0.024(5) 0.026(5) -0.003(4) -0.011(4) 0.014(5)
O1 0.073(8) 0.023(5) 0.086(8) 0.001(5) -0.027(7) 0.003(5)
C8 0.022(3) 0.009(3) 0.039(4) 0.000(3) 0.002(3) 0.004(3)
C5 0.024(6) 0.014(5) 0.037(5) -0.002(4) 0.002(4) 0.004(5)
C6 0.022(3) 0.009(3) 0.039(4) 0.000(3) 0.002(3) 0.004(3)
C36 0.031(7) 0.024(5) 0.033(5) -0.003(4) 0.005(5) -0.001(5)
C23 0.014(6) 0.016(4) 0.034(5) 0.002(4) 0.004(4) -0.003(4)
C11 0.023(5) 0.015(6) 0.033(6) 0.003(5) 0.008(4) 0.000(4)
C10 0.021(5) 0.015(6) 0.042(6) -0.002(5) 0.005(4) -0.004(5)
C2 0.022(5) 0.014(5) 0.027(5) -0.002(4) 0.000(4) 0.005(5)
C38 0.033(7) 0.017(5) 0.030(5) 0.002(4) -0.003(5) 0.008(5)
C17 0.030(7) 0.026(7) 0.046(7) 0.002(6) 0.015(6) 0.012(6)
C12 0.026(5) 0.015(5) 0.030(5) 0.002(4) 0.002(4) -0.003(5)
O2 0.068(8) 0.038(6) 0.101(11) -0.014(6) 0.007(7) 0.011(6)
C18 0.023(6) 0.020(5) 0.032(6) 0.005(4) 0.004(5) 0.001(5)
C9 0.023(5) 0.013(5) 0.041(5) -0.002(4) 0.009(4) 0.006(5)
C16 0.024(5) 0.031(5) 0.053(7) 0.002(4) 0.003(4) 0.005(4)
C34 0.044(9) 0.022(5) 0.035(6) -0.004(4) 0.007(6) 0.000(5)
C22 0.026(5) 0.022(4) 0.034(4) 0.003(3) 0.006(3) 0.005(4)
C7 0.015(5) 0.026(6) 0.043(6) 0.005(5) 0.002(4) 0.005(4)
C21 0.011(5) 0.021(5) 0.030(5) 0.007(4) 0.006(4) 0.003(4)
C3 0.024(5) 0.031(7) 0.025(6) 0.000(5) -0.002(4) 0.003(5)
C4 0.020(5) 0.021(6) 0.034(6) -0.002(5) 0.000(4) 0.005(5)
C30 0.052(8) 0.020(5) 0.029(6) 0.003(4) 0.004(6) 0.003(6)
C20 0.026(5) 0.022(4) 0.034(4) 0.003(3) 0.006(3) 0.005(4)
C15 0.024(5) 0.031(5) 0.053(7) 0.002(4) 0.003(4) 0.005(4)
C19 0.027(7) 0.020(5) 0.034(5) 0.001(4) 0.004(5) 0.002(5)
C14 0.026(6) 0.025(7) 0.034(6) 0.004(5) 0.001(5) 0.004(5)
C39 0.056(8) 0.026(5) 0.034(7) 0.005(5) 0.008(6) 0.010(6)
C32 0.063(11) 0.026(6) 0.047(10) 0.001(6) 0.001(8) -0.012(7)
C24 0.042(7) 0.018(5) 0.044(7) -0.003(5) -0.004(6) 0.002(5)
C27 0.025(6) 0.029(7) 0.031(6) 0.004(5) 0.001(4) -0.001(5)
C47 0.036(8) 0.023(7) 0.062(10) 0.001(6) 0.020(7) 0.005(6)
C56 0.045(9) 0.026(6) 0.078(13) 0.008(7) 0.006(8) 0.003(6)
C35 0.032(7) 0.022(5) 0.037(6) -0.008(4) 0.009(5) 0.000(5)
C42 0.046(7) 0.035(7) 0.033(6) -0.002(5) 0.007(5) -0.001(6)
C49 0.082(15) 0.030(8) 0.076(10) -0.002(7) -0.023(10) -0.001(9)
C43 0.043(8) 0.046(9) 0.030(8) 0.002(6) 0.007(6) -0.007(7)
C41 0.041(9) 0.035(8) 0.064(10) 0.002(7) 0.001(7) -0.005(7)
C25 0.046(9) 0.019(7) 0.086(13) 0.003(8) 0.012(8) -0.001(6)
C45 0.046(7) 0.019(5) 0.040(7) -0.003(5) 0.014(6) 0.003(5)
C44 0.046(8) 0.071(13) 0.033(8) 0.004(8) 0.000(6) -0.013(8)
C26 0.044(9) 0.028(7) 0.065(10) -0.003(7) 0.011(7) 0.007(7)
C46 0.055(9) 0.035(8) 0.054(10) -0.016(7) 0.002(7) -0.008(7)
C29 0.037(8) 0.062(11) 0.034(8) 0.019(7) 0.011(6) 0.002(7)
C28 0.047(10) 0.074(13) 0.050(10) 0.022(9) -0.016(7) -0.034(9)
C31 0.063(10) 0.054(11) 0.059(11) -0.020(9) 0.024(9) -0.007(8)
C48 0.109(18) 0.029(7) 0.051(9) -0.007(6) -0.005(9) 0.018(8)
C54 0.072(13) 0.052(10) 0.101(15) 0.000(9) 0.015(9) 0.012(9)
C53 0.081(14) 0.039(8) 0.095(15) -0.008(9) 0.019(10) 0.016(8)
C52 0.062(11) 0.033(8) 0.133(19) -0.003(9) 0.011(10) 0.002(7)
C55 0.055(9) 0.071(11) 0.111(18) 0.018(11) 0.011(10) -0.001(8)
C58 0.087(13) 0.055(10) 0.12(2) -0.024(12) 0.059(14) -0.005(8)
C50 0.18(3) 0.044(10) 0.074(11) 0.004(9) -0.035(14) -0.019(13)
C40 0.050(8) 0.034(9) 0.088(15) 0.009(9) -0.014(9) 0.001(7)
C51 0.089(16) 0.064(12) 0.078(10) 0.006(9) -0.024(11) -0.031(11)
C62 0.078(19) 0.14(2) 0.14(3) -0.013(16) -0.009(16) -0.009(15)
C59 0.121(15) 0.030(7) 0.088(13) -0.011(9) 0.018(12) -0.006(8)
C57 0.101(16) 0.030(7) 0.13(2) -0.017(10) 0.059(15) -0.020(8)
C61 0.071(17) 0.091(16) 0.17(3) -0.035(15) 0.032(16) 0.025(12)
C63 0.086(18) 0.091(16) 0.11(2) 0.021(13) -0.013(15) 0.010(12)
C60 0.10(2) 0.16(3) 0.23(4) -0.10(3) 0.08(3) -0.04(2)
C65 0.10(2) 0.13(2) 0.11(2) 0.037(17) -0.023(17) -0.028(18)
C64 0.13(3) 0.12(2) 0.15(3) 0.013(17) 0.01(2) -0.025(19)

loop_
_atom_type_symbol
_atom_type_description
_atom_type_scat_dispersion_real
_atom_type_scat_dispersion_imag
_atom_type_scat_source
C C 0.0033 0.0016 'International Tables Vol C Tables 4.2.6.8 and 6.1.1.4'
H H 0.0000 0.0000 'International Tables Vol C Tables 4.2.6.8 and 6.1.1.4'
K K 0.2009 0.2494 'International Tables Vol C Tables 4.2.6.8 and 6.1.1.4'
N N 0.0061 0.0033 'International Tables Vol C Tables 4.2.6.8 and 6.1.1.4'
O O 0.0106 0.0060 'International Tables Vol C Tables 4.2.6.8 and 6.1.1.4'
Se Se -0.0929 2.2259 'International Tables Vol C Tables 4.2.6.8 and 6.1.1.4'

loop_
_geom_angle_atom_site_label_1
_geom_angle_atom_site_label_2
_geom_angle_atom_site_label_3
_geom_angle
_geom_angle_site_symmetry_1
_geom_angle_site_symmetry_3
_geom_angle_publ_flag
C12 Se2 K1 84.6(4) . . ?
C12 Se2 C18 98.8(6) . . ?
C18 Se2 K1 128.5(4) . . ?
C33 Se1 K1 126.5(4) . . ?
C2 Se1 K1 83.2(4) . . ?
C2 Se1 C33 100.4(5) . . ?
Se2 K1 C13 48.1(2) . . ?
Se1 K1 Se2 79.14(8) . . ?
Se1 K1 C1 49.0(2) . . ?
Se1 K1 C13 76.2(2) . . ?
N1 K1 Se2 54.0(2) . . ?
N1 K1 Se1 54.9(2) . . ?
N1 K1 C1 22.7(3) . . ?
N1 K1 C13 21.7(3) . . ?
N1 K1 C59 87.2(5) . . ?
C1 K1 Se2 76.4(2) . . ?
C1 K1 C13 39.1(3) . . ?
O3 K1 Se2 96.0(4) . . ?
O3 K1 Se1 166.7(4) . . ?
O3 K1 N1 112.2(4) . . ?
O3 K1 C1 117.9(4) . . ?
O3 K1 C13 91.2(4) . . ?
O3 K1 O1 83.2(4) . . ?
O3 K1 O2 84.6(5) . . ?
O3 K1 C59 25.2(5) . . ?
O1 K1 Se2 146.9(3) . . ?
O1 K1 Se1 94.1(3) . . ?
O1 K1 N1 95.5(4) . . ?
O1 K1 C1 74.9(3) . . ?
O1 K1 C13 98.8(4) . . ?
O1 K1 O2 83.6(5) . . ?
O1 K1 C59 82.4(6) . . ?
O2 K1 Se2 129.5(4) . . ?
O2 K1 Se1 108.1(3) . . ?
O2 K1 N1 162.9(4) . . ?
O2 K1 C1 145.9(4) . . ?
O2 K1 C13 175.0(4) . . ?
O2 K1 C59 109.5(5) . . ?
C59 K1 Se2 83.3(4) . . ?
C59 K1 Se1 141.5(4) . . ?
C59 K1 C1 93.7(5) . . ?
C59 K1 C13 66.6(4) . . ?
C1 N1 K1 104.3(8) . . ?
C13 N1 K1 107.8(8) . . ?
C13 N1 C1 116.5(11) . . ?
N1 C1 K1 53.0(6) . . ?
N1 C1 C6 125.0(12) . . ?
N1 C1 C2 117.8(11) . . ?
C6 C1 K1 128.8(8) . . ?
C2 C1 K1 90.4(7) . . ?
C2 C1 C6 117.1(11) . . ?
N1 C13 K1 50.5(6) . . ?
N1 C13 C8 126.7(12) . . ?
N1 C13 C12 118.5(12) . . ?
C8 C13 K1 127.7(8) . . ?
C8 C13 C12 114.9(12) . . ?
C12 C13 K1 92.1(8) . . ?
C38 C33 Se1 118.7(10) . . ?
C38 C33 C34 119.9(12) . . ?
C34 C33 Se1 121.3(10) . . ?
C56 O3 K1 144.0(13) . . ?
C59 O3 K1 102.6(11) . . ?
C59 O3 C56 108.5(14) . . ?
C36 C37 H37 116.5 . . ?
C38 C37 H37 116.5 . . ?
C38 C37 C36 126.9(13) . . ?
C48 O1 K1 124.5(11) . . ?
C48 O1 C51 105.8(16) . . ?
C51 O1 K1 128.1(11) . . ?
C13 C8 C7 118.6(12) . . ?
C9 C8 C13 120.4(12) . . ?
C9 C8 C7 121.0(12) . . ?
C6 C5 H5 118.4 . . ?
C6 C5 C4 123.1(13) . . ?
C4 C5 H5 118.4 . . ?
C1 C6 C7 121.6(12) . . ?
C5 C6 C1 118.6(12) . . ?
C5 C6 C7 119.7(12) . . ?
C37 C36 C42 124.8(13) . . ?
C35 C36 C37 112.9(13) . . ?
C35 C36 C42 122.2(13) . . ?
C18 C23 C30 122.4(12) . . ?
C22 C23 C18 118.6(12) . . ?
C22 C23 C30 119.0(11) . . ?
C10 C11 H11 119.0 . . ?
C12 C11 H11 119.0 . . ?
C12 C11 C10 121.9(13) . . ?
C11 C10 C17 123.0(13) . . ?
C11 C10 C9 115.9(12) . . ?
C9 C10 C17 121.2(13) . . ?
C1 C2 Se1 115.2(9) . . ?
C1 C2 C3 122.6(12) . . ?
C3 C2 Se1 122.2(10) . . ?
C33 C38 C45 123.9(12) . . ?
C37 C38 C33 116.7(12) . . ?
C37 C38 C45 119.4(12) . . ?
C10 C17 H17A 109.5 . . ?
C10 C17 H17B 109.5 . . ?
C10 C17 H17C 109.5 . . ?
H17A C17 H17B 109.5 . . ?
H17A C17 H17C 109.5 . . ?
H17B C17 H17C 109.5 . . ?
C13 C12 Se2 113.9(9) . . ?
C11 C12 Se2 123.5(10) . . ?
C11 C12 C13 122.6(12) . . ?
C52 O2 K1 115.5(13) . . ?
C55 O2 K1 122.7(15) . . ?
C55 O2 C52 105.2(16) . . ?
C23 C18 Se2 119.3(10) . . ?
C19 C18 Se2 120.8(10) . . ?
C19 C18 C23 119.6(12) . . ?
C8 C9 C10 124.2(13) . . ?
C8 C9 H9 117.9 . . ?
C10 C9 H9 117.9 . . ?
H16A C16 H16B 109.5 . . ?
H16A C16 H16C 109.5 . . ?
H16B C16 H16C 109.5 . . ?
C7 C16 H16A 109.5 . . ?
C7 C16 H16B 109.5 . . ?
C7 C16 H16C 109.5 . . ?
C33 C34 C39 121.6(13) . . ?
C35 C34 C33 117.6(13) . . ?
C35 C34 C39 120.8(13) . . ?
C23 C22 H22 119.2 . . ?
C21 C22 C23 121.7(12) . . ?
C21 C22 H22 119.2 . . ?
C8 C7 C16 109.9(12) . . ?
C6 C7 C8 110.9(11) . . ?
C6 C7 C16 111.1(11) . . ?
C6 C7 C15 109.9(12) . . ?
C15 C7 C8 107.6(11) . . ?
C15 C7 C16 107.3(11) . . ?
C22 C21 C20 118.3(12) . . ?
C22 C21 C27 120.3(12) . . ?
C20 C21 C27 121.4(12) . . ?
C2 C3 H3 119.9 . . ?
C4 C3 C2 120.2(13) . . ?
C4 C3 H3 119.9 . . ?
C5 C4 C14 118.7(12) . . ?
C3 C4 C5 118.3(13) . . ?
C3 C4 C14 123.0(13) . . ?
C23 C30 H30 108.4 . . ?
C32 C30 C23 113.3(12) . . ?
C32 C30 H30 108.4 . . ?
C32 C30 C31 109.8(14) . . ?
C31 C30 C23 108.3(13) . . ?
C31 C30 H30 108.4 . . ?
C21 C20 H20 118.6 . . ?
C21 C20 C19 122.8(13) . . ?
C19 C20 H20 118.6 . . ?
C7 C15 H15A 109.5 . . ?
C7 C15 H15B 109.5 . . ?
C7 C15 H15C 109.5 . . ?
H15A C15 H15B 109.5 . . ?
H15A C15 H15C 109.5 . . ?
H15B C15 H15C 109.5 . . ?
C18 C19 C24 121.4(12) . . ?
C20 C19 C18 119.0(12) . . ?
C20 C19 C24 119.5(13) . . ?
C4 C14 H14A 109.5 . . ?
C4 C14 H14B 109.5 . . ?
C4 C14 H14C 109.5 . . ?
H14A C14 H14B 109.5 . . ?
H14A C14 H14C 109.5 . . ?
H14B C14 H14C 109.5 . . ?
C34 C39 H39 108.8 . . ?
C34 C39 C41 111.7(13) . . ?
C34 C39 C40 111.7(15) . . ?
C41 C39 H39 108.8 . . ?
C40 C39 H39 108.8 . . ?
C40 C39 C41 106.9(14) . . ?
C30 C32 H32A 109.5 . . ?
C30 C32 H32B 109.5 . . ?
C30 C32 H32C 109.5 . . ?
H32A C32 H32B 109.5 . . ?
H32A C32 H32C 109.5 . . ?
H32B C32 H32C 109.5 . . ?
C19 C24 H24 108.7 . . ?
C19 C24 C25 106.8(12) . . ?
C25 C24 H24 108.7 . . ?
C26 C24 C19 111.1(13) . . ?
C26 C24 H24 108.7 . . ?
C26 C24 C25 112.7(14) . . ?
C21 C27 H27 107.6 . . ?
C21 C27 C29 110.8(12) . . ?
C29 C27 H27 107.6 . . ?
C28 C27 C21 112.0(12) . . ?
C28 C27 H27 107.6 . . ?
C28 C27 C29 111.0(14) . . ?
H47A C47 H47B 109.5 . . ?
H47A C47 H47C 109.5 . . ?
H47B C47 H47C 109.5 . . ?
C45 C47 H47A 109.5 . . ?
C45 C47 H47B 109.5 . . ?
C45 C47 H47C 109.5 . . ?
O3 C56 H56A 110.8 . . ?
O3 C56 H56B 110.8 . . ?
O3 C56 C57 104.7(15) . . ?
H56A C56 H56B 108.9 . . ?
C57 C56 H56A 110.8 . . ?
C57 C56 H56B 110.8 . . ?
C36 C35 H35 117.1 . . ?
C34 C35 C36 125.8(13) . . ?
C34 C35 H35 117.1 . . ?
C36 C42 H42 107.2 . . ?
C36 C42 C43 113.2(13) . . ?
C36 C42 C44 110.6(14) . . ?
C43 C42 H42 107.2 . . ?
C44 C42 H42 107.2 . . ?
C44 C42 C43 111.2(14) . . ?
H49A C49 H49B 108.9 . . ?
C48 C49 H49A 110.9 . . ?
C48 C49 H49B 110.9 . . ?
C50 C49 H49A 110.9 . . ?
C50 C49 H49B 110.9 . . ?
C50 C49 C48 104.5(17) . . ?
C42 C43 H43A 109.5 . . ?
C42 C43 H43B 109.5 . . ?
C42 C43 H43C 109.5 . . ?
H43A C43 H43B 109.5 . . ?
H43A C43 H43C 109.5 . . ?
H43B C43 H43C 109.5 . . ?
C39 C41 H41A 109.5 . . ?
C39 C41 H41B 109.5 . . ?
C39 C41 H41C 109.5 . . ?
H41A C41 H41B 109.5 . . ?
H41A C41 H41C 109.5 . . ?
H41B C41 H41C 109.5 . . ?
C24 C25 H25A 109.5 . . ?
C24 C25 H25B 109.5 . . ?
C24 C25 H25C 109.5 . . ?
H25A C25 H25B 109.5 . . ?
H25A C25 H25C 109.5 . . ?
H25B C25 H25C 109.5 . . ?
C38 C45 C47 112.9(13) . . ?
C38 C45 H45 107.4 . . ?
C38 C45 C46 110.0(13) . . ?
C47 C45 H45 107.4 . . ?
C47 C45 C46 111.6(13) . . ?
C46 C45 H45 107.4 . . ?
C42 C44 H44A 109.5 . . ?
C42 C44 H44B 109.5 . . ?
C42 C44 H44C 109.5 . . ?
H44A C44 H44B 109.5 . . ?
H44A C44 H44C 109.5 . . ?
H44B C44 H44C 109.5 . . ?
C24 C26 H26A 109.5 . . ?
C24 C26 H26B 109.5 . . ?
C24 C26 H26C 109.5 . . ?
H26A C26 H26B 109.5 . . ?
H26A C26 H26C 109.5 . . ?
H26B C26 H26C 109.5 . . ?
C45 C46 H46A 109.5 . . ?
C45 C46 H46B 109.5 . . ?
C45 C46 H46C 109.5 . . ?
H46A C46 H46B 109.5 . . ?
H46A C46 H46C 109.5 . . ?
H46B C46 H46C 109.5 . . ?
C27 C29 H29A 109.5 . . ?
C27 C29 H29B 109.5 . . ?
C27 C29 H29C 109.5 . . ?
H29A C29 H29B 109.5 . . ?
H29A C29 H29C 109.5 . . ?
H29B C29 H29C 109.5 . . ?
C27 C28 H28A 109.5 . . ?
C27 C28 H28B 109.5 . . ?
C27 C28 H28C 109.5 . . ?
H28A C28 H28B 109.5 . . ?
H28A C28 H28C 109.5 . . ?
H28B C28 H28C 109.5 . . ?
C30 C31 H31A 109.5 . . ?
C30 C31 H31B 109.5 . . ?
C30 C31 H31C 109.5 . . ?
H31A C31 H31B 109.5 . . ?
H31A C31 H31C 109.5 . . ?
H31B C31 H31C 109.5 . . ?
O1 C48 C49 101.6(14) . . ?
O1 C48 H48A 111.5 . . ?
O1 C48 H48B 111.5 . . ?
C49 C48 H48A 111.5 . . ?
C49 C48 H48B 111.4 . . ?
H48A C48 H48B 109.3 . . ?
H54A C54 H54B 109.4 . . ?
C53 C54 H54A 111.6 . . ?
C53 C54 H54B 111.6 . . ?
C53 C54 C55 101(2) . . ?
C55 C54 H54A 111.6 . . ?
C55 C54 H54B 111.6 . . ?
C54 C53 H53A 110.6 . . ?
C54 C53 H53B 110.6 . . ?
C54 C53 C52 105.8(19) . . ?
H53A C53 H53B 108.7 . . ?
C52 C53 H53A 110.6 . . ?
C52 C53 H53B 110.6 . . ?
O2 C52 C53 106.1(19) . . ?
O2 C52 H52A 110.5 . . ?
O2 C52 H52B 110.5 . . ?
C53 C52 H52A 110.5 . . ?
C53 C52 H52B 110.5 . . ?
H52A C52 H52B 108.7 . . ?
O2 C55 C54 104.7(19) . . ?
O2 C55 H55A 110.8 . . ?
O2 C55 H55B 110.8 . . ?
C54 C55 H55A 110.8 . . ?
C54 C55 H55B 110.8 . . ?
H55A C55 H55B 108.9 . . ?
H58A C58 H58B 108.9 . . ?
C59 C58 H58A 110.9 . . ?
C59 C58 H58B 110.9 . . ?
C57 C58 H58A 110.9 . . ?
C57 C58 H58B 110.9 . . ?
C57 C58 C59 104(2) . . ?
C49 C50 H50A 110.2 . . ?
C49 C50 H50B 110.2 . . ?
C49 C50 C51 107.7(19) . . ?
H50A C50 H50B 108.5 . . ?
C51 C50 H50A 110.2 . . ?
C51 C50 H50B 110.2 . . ?
C39 C40 H40A 109.5 . . ?
C39 C40 H40B 109.5 . . ?
C39 C40 H40C 109.5 . . ?
H40A C40 H40B 109.5 . . ?
H40A C40 H40C 109.5 . . ?
H40B C40 H40C 109.5 . . ?
O1 C51 C50 100.4(19) . . ?
O1 C51 H51A 111.7 . . ?
O1 C51 H51B 111.7 . . ?
C50 C51 H51A 111.7 . . ?
C50 C51 H51B 111.7 . . ?
H51A C51 H51B 109.5 . . ?
H62A C62 H62B 108.3 . . ?
C61 C62 H62A 109.9 . . ?
C61 C62 H62B 109.9 . . ?
C61 C62 C63 109(3) . . ?
C63 C62 H62A 109.9 . . ?
C63 C62 H62B 109.9 . . ?
K1 C59 H59A 64.0 . . ?
K1 C59 H59B 106.9 . . ?
O3 C59 K1 52.1(9) . . ?
O3 C59 C58 103.1(16) . . ?
O3 C59 H59A 111.2 . . ?
O3 C59 H59B 111.2 . . ?
C58 C59 K1 140.5(17) . . ?
C58 C59 H59A 111.2 . . ?
C58 C59 H59B 111.2 . . ?
H59A C59 H59B 109.1 . . ?
C56 C57 H57A 111.2 . . ?
C56 C57 H57B 111.2 . . ?
C58 C57 C56 103.0(18) . . ?
C58 C57 H57A 111.2 . . ?
C58 C57 H57B 111.2 . . ?
H57A C57 H57B 109.1 . . ?
C62 C61 H61A 110.4 . . ?
C62 C61 H61B 110.4 . . ?
C62 C61 C60 106(3) . . ?
H61A C61 H61B 108.6 . . ?
C60 C61 H61A 110.4 . . ?
C60 C61 H61B 110.4 . . ?
C62 C63 H63A 109.8 . . ?
C62 C63 H63B 109.8 . . ?
H63A C63 H63B 108.3 . . ?
C64 C63 C62 109(3) . . ?
C64 C63 H63A 109.8 . . ?
C64 C63 H63B 109.8 . . ?
C61 C60 H60A 109.5 . . ?
C61 C60 H60B 109.5 . . ?
C61 C60 H60C 109.5 . . ?
H60A C60 H60B 109.5 . . ?
H60A C60 H60C 109.5 . . ?
H60B C60 H60C 109.5 . . ?
H65A C65 H65B 109.5 . . ?
H65A C65 H65C 109.5 . . ?
H65B C65 H65C 109.5 . . ?
C64 C65 H65A 109.5 . . ?
C64 C65 H65B 109.5 . . ?
C64 C65 H65C 109.5 . . ?
C63 C64 C65 108(3) . . ?
C63 C64 H64A 110.1 . . ?
C63 C64 H64B 110.1 . . ?
C65 C64 H64A 110.1 . . ?
C65 C64 H64B 110.1 . . ?
H64A C64 H64B 108.4 . . ?

loop_
_geom_bond_atom_site_label_1
_geom_bond_atom_site_label_2
_geom_bond_distance
_geom_bond_site_symmetry_2
_geom_bond_publ_flag
Se2 K1 3.472(4) . ?
Se2 C12 1.924(13) . ?
Se2 C18 1.937(13) . ?
Se1 K1 3.397(4) . ?
Se1 C33 1.941(13) . ?
Se1 C2 1.928(13) . ?
K1 N1 2.815(11) . ?
K1 C1 3.416(12) . ?
K1 C13 3.474(14) . ?
K1 O3 2.669(13) . ?
K1 O1 2.681(13) . ?
K1 O2 2.791(14) . ?
K1 C59 3.30(3) . ?
N1 C1 1.360(16) . ?
N1 C13 1.348(17) . ?
C1 C6 1.420(18) . ?
C1 C2 1.403(18) . ?
C13 C8 1.430(18) . ?
C13 C12 1.436(18) . ?
C33 C38 1.411(17) . ?
C33 C34 1.433(19) . ?
O3 C56 1.47(2) . ?
O3 C59 1.44(3) . ?
C37 H37 0.9500 . ?
C37 C36 1.402(18) . ?
C37 C38 1.353(19) . ?
O1 C48 1.42(2) . ?
O1 C51 1.49(2) . ?
C8 C9 1.384(19) . ?
C8 C7 1.551(19) . ?
C5 H5 0.9500 . ?
C5 C6 1.388(18) . ?
C5 C4 1.414(19) . ?
C6 C7 1.497(19) . ?
C36 C35 1.388(19) . ?
C36 C42 1.49(2) . ?
C23 C18 1.422(17) . ?
C23 C22 1.411(19) . ?
C23 C30 1.521(19) . ?
C11 H11 0.9500 . ?
C11 C10 1.392(18) . ?
C11 C12 1.386(18) . ?
C10 C17 1.47(2) . ?
C10 C9 1.400(19) . ?
C2 C3 1.408(17) . ?
C38 C45 1.516(18) . ?
C17 H17A 0.9800 . ?
C17 H17B 0.9800 . ?
C17 H17C 0.9800 . ?
O2 C52 1.42(2) . ?
O2 C55 1.41(3) . ?
C18 C19 1.394(19) . ?
C9 H9 0.9500 . ?
C16 H16A 0.9800 . ?
C16 H16B 0.9800 . ?
C16 H16C 0.9800 . ?
C16 C7 1.556(19) . ?
C34 C39 1.47(2) . ?
C34 C35 1.35(2) . ?
C22 H22 0.9500 . ?
C22 C21 1.377(19) . ?
C7 C15 1.54(2) . ?
C21 C20 1.381(17) . ?
C21 C27 1.534(18) . ?
C3 H3 0.9500 . ?
C3 C4 1.344(19) . ?
C4 C14 1.536(18) . ?
C30 H30 1.0000 . ?
C30 C32 1.49(2) . ?
C30 C31 1.50(2) . ?
C20 H20 0.9500 . ?
C20 C19 1.389(19) . ?
C15 H15A 0.9800 . ?
C15 H15B 0.9800 . ?
C15 H15C 0.9800 . ?
C19 C24 1.539(19) . ?
C14 H14A 0.9800 . ?
C14 H14B 0.9800 . ?
C14 H14C 0.9800 . ?
C39 H39 1.0000 . ?
C39 C41 1.55(2) . ?
C39 C40 1.50(2) . ?
C32 H32A 0.9800 . ?
C32 H32B 0.9800 . ?
C32 H32C 0.9800 . ?
C24 H24 1.0000 . ?
C24 C25 1.54(2) . ?
C24 C26 1.52(2) . ?
C27 H27 1.0000 . ?
C27 C29 1.55(2) . ?
C27 C28 1.51(2) . ?
C47 H47A 0.9800 . ?
C47 H47B 0.9800 . ?
C47 H47C 0.9800 . ?
C47 C45 1.53(2) . ?
C56 H56A 0.9900 . ?
C56 H56B 0.9900 . ?
C56 C57 1.48(3) . ?
C35 H35 0.9500 . ?
C42 H42 1.0000 . ?
C42 C43 1.54(2) . ?
C42 C44 1.51(2) . ?
C49 H49A 0.9900 . ?
C49 H49B 0.9900 . ?
C49 C48 1.60(3) . ?
C49 C50 1.46(3) . ?
C43 H43A 0.9800 . ?
C43 H43B 0.9800 . ?
C43 H43C 0.9800 . ?
C41 H41A 0.9800 . ?
C41 H41B 0.9800 . ?
C41 H41C 0.9800 . ?
C25 H25A 0.9800 . ?
C25 H25B 0.9800 . ?
C25 H25C 0.9800 . ?
C45 H45 1.0000 . ?
C45 C46 1.54(2) . ?
C44 H44A 0.9800 . ?
C44 H44B 0.9800 . ?
C44 H44C 0.9800 . ?
C26 H26A 0.9800 . ?
C26 H26B 0.9800 . ?
C26 H26C 0.9800 . ?
C46 H46A 0.9800 . ?
C46 H46B 0.9800 . ?
C46 H46C 0.9800 . ?
C29 H29A 0.9800 . ?
C29 H29B 0.9800 . ?
C29 H29C 0.9800 . ?
C28 H28A 0.9800 . ?
C28 H28B 0.9800 . ?
C28 H28C 0.9800 . ?
C31 H31A 0.9800 . ?
C31 H31B 0.9800 . ?
C31 H31C 0.9800 . ?
C48 H48A 0.9900 . ?
C48 H48B 0.9900 . ?
C54 H54A 0.9900 . ?
C54 H54B 0.9900 . ?
C54 C53 1.41(3) . ?
C54 C55 1.48(3) . ?
C53 H53A 0.9900 . ?
C53 H53B 0.9900 . ?
C53 C52 1.48(3) . ?
C52 H52A 0.9900 . ?
C52 H52B 0.9900 . ?
C55 H55A 0.9900 . ?
C55 H55B 0.9900 . ?
C58 H58A 0.9900 . ?
C58 H58B 0.9900 . ?
C58 C59 1.49(3) . ?
C58 C57 1.44(3) . ?
C50 H50A 0.9900 . ?
C50 H50B 0.9900 . ?
C50 C51 1.52(3) . ?
C40 H40A 0.9800 . ?
C40 H40B 0.9800 . ?
C40 H40C 0.9800 . ?
C51 H51A 0.9900 . ?
C51 H51B 0.9900 . ?
C62 H62A 0.9900 . ?
C62 H62B 0.9900 . ?
C62 C61 1.49(4) . ?
C62 C63 1.62(4) . ?
C59 H59A 0.9900 . ?
C59 H59B 0.9900 . ?
C57 H57A 0.9900 . ?
C57 H57B 0.9900 . ?
C61 H61A 0.9900 . ?
C61 H61B 0.9900 . ?
C61 C60 1.57(4) . ?
C63 H63A 0.9900 . ?
C63 H63B 0.9900 . ?
C63 C64 1.48(4) . ?
C60 H60A 0.9800 . ?
C60 H60B 0.9800 . ?
C60 H60C 0.9800 . ?
C65 H65A 0.9800 . ?
C65 H65B 0.9800 . ?
C65 H65C 0.9800 . ?
C65 C64 1.55(4) . ?
C64 H64A 0.9900 . ?
C64 H64B 0.9900 . ?

loop_
_geom_torsion_atom_site_label_1
_geom_torsion_atom_site_label_2
_geom_torsion_atom_site_label_3
_geom_torsion_atom_site_label_4
_geom_torsion
_geom_torsion_site_symmetry_1
_geom_torsion_site_symmetry_2
_geom_torsion_site_symmetry_3
_geom_torsion_site_symmetry_4
_geom_torsion_publ_flag
Se2 C18 C19 C20 -176.1(10) . . . . ?
Se2 C18 C19 C24 2.4(19) . . . . ?
Se1 C33 C38 C37 178.8(10) . . . . ?
Se1 C33 C38 C45 2.3(19) . . . . ?
Se1 C33 C34 C39 1(2) . . . . ?
Se1 C33 C34 C35 -178.9(11) . . . . ?
Se1 C2 C3 C4 -178.9(10) . . . . ?
K1 N1 C1 C6 115.5(11) . . . . ?
K1 N1 C1 C2 -67.2(11) . . . . ?
K1 N1 C13 C8 -112.0(12) . . . . ?
K1 N1 C13 C12 66.8(12) . . . . ?
K1 C1 C6 C5 -113.9(11) . . . . ?
K1 C1 C6 C7 64.0(16) . . . . ?
K1 C1 C2 Se1 -46.4(7) . . . . ?
K1 C1 C2 C3 134.7(11) . . . . ?
K1 C13 C8 C9 116.5(12) . . . . ?
K1 C13 C8 C7 -64.2(14) . . . . ?
K1 C13 C12 Se2 45.4(8) . . . . ?
K1 C13 C12 C11 -134.2(11) . . . . ?
K1 O3 C56 C57 -156.9(18) . . . . ?
K1 O3 C59 C58 145.4(17) . . . . ?
K1 O1 C48 C49 152.1(14) . . . . ?
K1 O1 C51 C50 -148.5(16) . . . . ?
K1 O2 C52 C53 -125.5(16) . . . . ?
K1 O2 C55 C54 100(2) . . . . ?
N1 C1 C6 C5 178.4(12) . . . . ?
N1 C1 C6 C7 -3.7(19) . . . . ?
N1 C1 C2 Se1 1.0(15) . . . . ?
N1 C1 C2 C3 -177.9(12) . . . . ?
N1 C13 C8 C9 -178.8(12) . . . . ?
N1 C13 C8 C7 0.5(19) . . . . ?
N1 C13 C12 Se2 0.2(15) . . . . ?
N1 C13 C12 C11 -179.4(12) . . . . ?
C1 N1 C13 K1 116.8(12) . . . . ?
C1 N1 C13 C8 4.8(19) . . . . ?
C1 N1 C13 C12 -176.4(11) . . . . ?
C1 C6 C7 C8 8.2(17) . . . . ?
C1 C6 C7 C16 130.8(13) . . . . ?
C1 C6 C7 C15 -110.6(13) . . . . ?
C1 C2 C3 C4 0(2) . . . . ?
C13 N1 C1 K1 -118.7(12) . . . . ?
C13 N1 C1 C6 -3.2(18) . . . . ?
C13 N1 C1 C2 174.1(11) . . . . ?
C13 C8 C9 C10 -1.6(19) . . . . ?
C13 C8 C7 C6 -6.7(16) . . . . ?
C13 C8 C7 C16 -130.0(13) . . . . ?
C13 C8 C7 C15 113.5(13) . . . . ?
C33 C38 C45 C47 -139.6(14) . . . . ?
C33 C38 C45 C46 95.0(17) . . . . ?
C33 C34 C39 C41 131.4(16) . . . . ?
C33 C34 C39 C40 -108.9(18) . . . . ?
C33 C34 C35 C36 4(2) . . . . ?
O3 C56 C57 C58 30(3) . . . . ?
C37 C36 C35 C34 -6(2) . . . . ?
C37 C36 C42 C43 56(2) . . . . ?
C37 C36 C42 C44 -70(2) . . . . ?
C37 C38 C45 C47 44.0(19) . . . . ?
C37 C38 C45 C46 -81.4(17) . . . . ?
C8 C13 C12 Se2 179.2(9) . . . . ?
C8 C13 C12 C11 -0.4(18) . . . . ?
C5 C6 C7 C8 -173.9(11) . . . . ?
C5 C6 C7 C16 -51.3(17) . . . . ?
C5 C6 C7 C15 67.3(15) . . . . ?
C6 C1 C2 Se1 178.5(9) . . . . ?
C6 C1 C2 C3 -0.4(18) . . . . ?
C6 C5 C4 C3 1(2) . . . . ?
C6 C5 C4 C14 -179.1(12) . . . . ?
C36 C37 C38 C33 -4(2) . . . . ?
C36 C37 C38 C45 172.6(14) . . . . ?
C23 C18 C19 C20 -2(2) . . . . ?
C23 C18 C19 C24 176.9(13) . . . . ?
C23 C22 C21 C20 3(2) . . . . ?
C23 C22 C21 C27 -178.6(12) . . . . ?
C11 C10 C9 C8 -1.1(19) . . . . ?
C10 C11 C12 Se2 178.1(10) . . . . ?
C10 C11 C12 C13 -2.4(19) . . . . ?
C2 C1 C6 C5 1.0(17) . . . . ?
C2 C1 C6 C7 178.9(12) . . . . ?
C2 C3 C4 C5 0(2) . . . . ?
C2 C3 C4 C14 179.8(12) . . . . ?
C38 C33 C34 C39 178.0(15) . . . . ?
C38 C33 C34 C35 -2(2) . . . . ?
C38 C37 C36 C35 6(2) . . . . ?
C38 C37 C36 C42 -178.5(15) . . . . ?
C17 C10 C9 C8 179.3(12) . . . . ?
C12 C13 C8 C9 2.3(17) . . . . ?
C12 C13 C8 C7 -178.3(11) . . . . ?
C12 C11 C10 C17 -177.4(12) . . . . ?
C12 C11 C10 C9 3.0(18) . . . . ?
C18 C23 C22 C21 -2(2) . . . . ?
C18 C23 C30 C32 -133.6(15) . . . . ?
C18 C23 C30 C31 104.3(16) . . . . ?
C18 C19 C24 C25 -97.7(16) . . . . ?
C18 C19 C24 C26 138.9(15) . . . . ?
C9 C8 C7 C6 172.6(11) . . . . ?
C9 C8 C7 C16 49.4(16) . . . . ?
C9 C8 C7 C15 -67.2(15) . . . . ?
C34 C33 C38 C37 2(2) . . . . ?
C34 C33 C38 C45 -174.3(14) . . . . ?
C22 C23 C18 Se2 175.8(10) . . . . ?
C22 C23 C18 C19 1.2(19) . . . . ?
C22 C23 C30 C32 44.7(19) . . . . ?
C22 C23 C30 C31 -77.4(17) . . . . ?
C22 C21 C20 C19 -3(2) . . . . ?
C22 C21 C27 C29 -106.8(15) . . . . ?
C22 C21 C27 C28 128.7(16) . . . . ?
C7 C8 C9 C10 179.0(12) . . . . ?
C21 C20 C19 C18 3(2) . . . . ?
C21 C20 C19 C24 -175.9(13) . . . . ?
C4 C5 C6 C1 -1.4(19) . . . . ?
C4 C5 C6 C7 -179.3(12) . . . . ?
C30 C23 C18 Se2 -5.9(18) . . . . ?
C30 C23 C18 C19 179.5(13) . . . . ?
C30 C23 C22 C21 179.9(13) . . . . ?
C20 C21 C27 C29 71.8(17) . . . . ?
C20 C21 C27 C28 -52.7(19) . . . . ?
C20 C19 C24 C25 80.7(17) . . . . ?
C20 C19 C24 C26 -42.6(19) . . . . ?
C39 C34 C35 C36 -176.0(16) . . . . ?
C27 C21 C20 C19 178.1(13) . . . . ?
C56 O3 C59 K1 -161.7(17) . . . . ?
C56 O3 C59 C58 -16(3) . . . . ?
C35 C36 C42 C43 -128.7(16) . . . . ?
C35 C36 C42 C44 105.8(18) . . . . ?
C35 C34 C39 C41 -48(2) . . . . ?
C35 C34 C39 C40 71(2) . . . . ?
C42 C36 C35 C34 178.3(15) . . . . ?
C49 C50 C51 O1 -30(3) . . . . ?
C48 O1 C51 C50 45(2) . . . . ?
C48 C49 C50 C51 6(3) . . . . ?
C54 C53 C52 O2 14(3) . . . . ?
C53 C54 C55 O2 42(3) . . . . ?
C52 O2 C55 C54 -34(3) . . . . ?
C55 O2 C52 C53 13(3) . . . . ?
C55 C54 C53 C52 -33(3) . . . . ?
C50 C49 C48 O1 21(3) . . . . ?
C51 O1 C48 C49 -41(2) . . . . ?
C62 C63 C64 C65 180(3) . . . . ?
C59 O3 C56 C57 -8(2) . . . . ?
C59 C58 C57 C56 -41(3) . . . . ?
C57 C58 C59 K1 80(3) . . . . ?
C57 C58 C59 O3 36(3) . . . . ?
C61 C62 C63 C64 -172(3) . . . . ?
C63 C62 C61 C60 -176(3) . . . . ?

loop_
_twin_individual_id
_twin_individual_mass_fraction_refined
1 0.938(3)
2 0.062(3)
